data_4344898
loop_
_publ_author_name
'Thu\'ery, Pierre'
'Harrowfield, Jack'

_publ_section_title
;
 Modulation of the Structure and Properties of Uranyl Ion Coordination
 Polymers Derived from 1,3,5-Benzenetriacetate by Incorporation of Ag(I)
 or Pb(II).
;
_journal_issue 13
_journal_name_full 'Inorganic chemistry'
_journal_page_first 6799
_journal_page_last 6816
_journal_paper_doi 10.1021/acs.inorgchem.6b01168
_journal_volume 55
_journal_year 2016
_chemical_formula_sum 'C77 H81 N7 O22 U3'
_chemical_formula_weight 2170.57
_space_group_crystal_system triclinic
_space_group_IT_number 2
_space_group_name_Hall '-P 1'
_space_group_name_H-M_alt 'P -1'
_symmetry_space_group_name_Hall '-P 1'
_symmetry_space_group_name_H-M 'P -1'
_atom_sites_solution_hydrogens mixed
_audit_creation_method SHELXL-2014
_cell_angle_alpha 99.490(3)
_cell_angle_beta 91.664(3)
_cell_angle_gamma 100.672(3)
_cell_formula_units_Z 2
_cell_length_a 13.9272(7)
_cell_length_b 17.5666(8)
_cell_length_c 17.9322(8)
_cell_measurement_reflns_used 221377
_cell_measurement_temperature 150(2)
_cell_measurement_theta_max 25.68
_cell_measurement_theta_min 2.97
_cell_volume 4244.3(3)
_computing_cell_refinement 'HKL2000 (Otwinowski & Minor, 1997)'
_computing_data_collection 'COLLECT (Nonius, 1998)'
_computing_data_reduction 'HKL2000 (Otwinowski & Minor, 1997)'
_computing_molecular_graphics 'SHELXTL (Sheldrick, 2008)'
_computing_publication_material 'SHELXTL (Sheldrick, 2008); PLATON (Spek, 2003)'
_computing_structure_refinement 'SHELXL (Sheldrick, 2015)'
_computing_structure_solution 'SHELXT (Sheldrick, 2015)'
_diffrn_ambient_temperature 150(2)
_diffrn_measured_fraction_theta_full 0.998
_diffrn_measured_fraction_theta_max 0.996
_diffrn_measurement_device_type 'Nonius Kappa-CCD area-detector diffractometer'
_diffrn_measurement_method '1 \f and 14 \w scans with 2\% steps (769 frames)'
_diffrn_radiation_monochromator graphite
_diffrn_radiation_source 'fine-focus sealed tube'
_diffrn_radiation_type MoK\a
_diffrn_radiation_wavelength 0.71073
_diffrn_reflns_av_R_equivalents 0.0615
_diffrn_reflns_av_unetI/netI 0.0923
_diffrn_reflns_Laue_measured_fraction_full 0.998
_diffrn_reflns_Laue_measured_fraction_max 0.996
_diffrn_reflns_limit_h_max 16
_diffrn_reflns_limit_h_min -16
_diffrn_reflns_limit_k_max 21
_diffrn_reflns_limit_k_min -21
_diffrn_reflns_limit_l_max 21
_diffrn_reflns_limit_l_min -21
_diffrn_reflns_number 221377
_diffrn_reflns_point_group_measured_fraction_full 0.998
_diffrn_reflns_point_group_measured_fraction_max 0.996
_diffrn_reflns_theta_full 25.242
_diffrn_reflns_theta_max 25.675
_diffrn_reflns_theta_min 2.972
_diffrn_standards_decay_% 0
_diffrn_standards_interval_time 0
_diffrn_standards_number 0
_exptl_absorpt_coefficient_mu 5.781
_exptl_absorpt_correction_T_max 0.594
_exptl_absorpt_correction_T_min 0.386
_exptl_absorpt_correction_type multi-scan
_exptl_absorpt_process_details 'SCALEPACK (Otwinowski & Minor, 1997)'
_exptl_crystal_colour 'translucent light yellow'
_exptl_crystal_density_diffrn 1.698
_exptl_crystal_description platelet
_exptl_crystal_F_000 2088
_exptl_crystal_size_max 0.18
_exptl_crystal_size_mid 0.15
_exptl_crystal_size_min 0.09
_refine_diff_density_max 2.192
_refine_diff_density_min -2.669
_refine_diff_density_rms 0.177
_refine_ls_extinction_method none
_refine_ls_goodness_of_fit_ref 1.100
_refine_ls_hydrogen_treatment constr
_refine_ls_matrix_type full
_refine_ls_number_parameters 1078
_refine_ls_number_reflns 16039
_refine_ls_number_restraints 74
_refine_ls_restrained_S_all 1.098
_refine_ls_R_factor_all 0.0735
_refine_ls_R_factor_gt 0.0578
_refine_ls_shift/su_max 0.002
_refine_ls_shift/su_mean 0.000
_refine_ls_structure_factor_coef Fsqd
_refine_ls_weighting_details 'w=1/[\s^2^(Fo^2^)+(0.0339P)^2^+25.1059P] where P=(Fo^2^+2Fc^2^)/3'
_refine_ls_weighting_scheme calc
_refine_ls_wR_factor_gt 0.1434
_refine_ls_wR_factor_ref 0.1496
_reflns_Friedel_coverage 0.000
_reflns_number_gt 13067
_reflns_number_total 16039
_reflns_threshold_expression 'I > 2\s(I)'
_cod_data_source_file ic6b01168_si_002.cif
_cod_data_source_block 4
_cod_database_code 4344898
_shelx_space_group_comment
;
The symmetry employed for this shelxl refinement is uniquely defined
by the following loop, which should always be used as a source of
symmetry information in preference to the above space-group names.
They are only intended as comments.
;
_shelxl_version_number 2014-3

loop_
_space_group_symop_operation_xyz
'x, y, z'
'-x, -y, -z'

loop_
_atom_site_label
_atom_site_type_symbol
_atom_site_fract_x
_atom_site_fract_y
_atom_site_fract_z
_atom_site_U_iso_or_equiv
_atom_site_adp_type
_atom_site_occupancy
_atom_site_site_symmetry_order
_atom_site_calc_flag
_atom_site_refinement_flags_posn
_atom_site_refinement_flags_adp
_atom_site_refinement_flags_occupancy
U1 U 0.79467(3) 0.87047(2) 0.55975(2) 0.03780(11) Uani 1 1 d . . .
U2 U 0.29098(3) 0.48713(3) 0.79719(3) 0.05326(13) Uani 1 1 d . . .
U3 U 0.38436(2) 0.84844(2) 1.12515(2) 0.03585(11) Uani 1 1 d . . .
O1 O 0.7274(5) 0.7730(5) 0.5416(4) 0.0473(18) Uani 1 1 d . . .
O2 O 0.8644(5) 0.9674(4) 0.5798(4) 0.0418(17) Uani 1 1 d . . .
O3 O 0.3130(7) 0.4250(6) 0.7121(5) 0.075(3) Uani 1 1 d . . .
O4 O 0.2668(6) 0.5512(5) 0.8760(5) 0.058(2) Uani 1 1 d . . .
O5 O 0.3051(5) 0.7569(5) 1.0904(4) 0.0455(18) Uani 1 1 d . . .
O6 O 0.4608(5) 0.9404(4) 1.1608(4) 0.0416(16) Uani 1 1 d . . .
O7 O 0.7053(5) 0.9123(5) 0.6700(4) 0.0492(19) Uani 1 1 d . . .
O8 O 0.8253(5) 0.8523(5) 0.6917(4) 0.049(2) Uani 1 1 d . . .
O9 O 0.4228(7) 0.5940(6) 0.7765(5) 0.071(3) Uani 1 1 d . . .
O10 O 0.2828(6) 0.5894(5) 0.7179(5) 0.064(2) Uani 1 1 d . . .
O11 O 0.4441(5) 0.8388(5) 0.9979(4) 0.0469(18) Uani 1 1 d . . .
O12 O 0.3359(5) 0.9134(5) 1.0220(4) 0.051(2) Uani 1 1 d . . .
O13 O 0.9475(5) 0.8210(5) 0.5798(4) 0.0466(19) Uani 1 1 d . . .
O14 O 0.9015(5) 0.8240(5) 0.4619(4) 0.0441(17) Uani 1 1 d . . .
O15 O 0.8754(6) 0.5171(5) 0.2544(5) 0.066(2) Uani 1 1 d . . .
O16 O 0.8550(6) 0.6113(5) 0.1913(5) 0.060(2) Uani 1 1 d . . .
O17 O 1.2357(5) 0.9076(5) 0.1438(4) 0.0437(17) Uani 1 1 d . . .
O18 O 1.2959(5) 0.8666(4) 0.2405(4) 0.0425(17) Uani 1 1 d . . .
O19 O 0.8912(17) 0.4294(11) 0.5105(11) 0.083(6) Uani 0.5 1 d . . P
O20 O 0.0510(13) 0.6687(14) 1.0534(11) 0.083(6) Uani 0.5 1 d . . P
O21 O 0.9526(13) 0.8006(11) 0.7948(9) 0.066(5) Uani 0.5 1 d . . P
H21A H 0.9175 0.8274 0.7618 0.079 Uiso 0.5 1 d R U P
H21B H 0.9386 0.8383 0.8308 0.079 Uiso 0.5 1 d R U P
O22 O 0.1790(12) 0.6691(10) 0.6191(10) 0.062(4) Uani 0.5 1 d . . P
H22A H 0.2051 0.6398 0.6483 0.075 Uiso 0.5 1 d R U P
H22B H 0.1339 0.6292 0.5924 0.075 Uiso 0.5 1 d R U P
O23 O 1.0923(13) 0.7853(13) 0.6854(9) 0.079(6) Uani 0.5 1 d . . P
H23A H 1.0303 0.7559 0.6817 0.095 Uiso 0.5 1 d R U P
H23B H 1.1197 0.7444 0.6703 0.095 Uiso 0.5 1 d R U P
O24 O 1.0712(9) 0.9492(10) 0.0663(8) 0.136(6) Uani 1 1 d . . .
H24A H 1.1234 0.9279 0.0662 0.163 Uiso 1 1 d R U .
H24B H 1.0697 0.9433 0.0158 0.163 Uiso 1 1 d R U .
O25 O 1.0258(13) 0.9307(12) 0.9076(8) 0.072(6) Uani 0.5 1 d . . P
N1 N 0.7715(5) 0.9243(5) 0.4333(4) 0.039(2) Uani 1 1 d . . .
N2 N 0.6179(5) 0.8882(6) 0.5188(5) 0.040(2) Uani 1 1 d . . .
N3 N 0.3125(7) 0.4086(6) 0.9109(6) 0.053(2) Uani 1 1 d . . .
N4 N 0.4648(7) 0.4615(7) 0.8322(6) 0.057(3) Uani 1 1 d . . .
N5 N 0.4359(6) 0.7685(5) 1.2251(5) 0.0390(19) Uani 1 1 d . . .
N6 N 0.5628(6) 0.8153(6) 1.1244(5) 0.047(2) Uani 1 1 d . . .
N7 N 0.885(2) 0.5545(17) 0.5765(15) 0.084(5) Uani 0.5 1 d . U P
N8 N 0.0810(12) 0.6346(12) 0.9290(11) 0.056(3) Uani 0.5 1 d D U P
C1 C 0.6135(8) 0.8508(7) 0.7962(6) 0.045(3) Uani 1 1 d . . .
C2 C 0.5691(8) 0.7834(7) 0.7462(6) 0.048(3) Uani 1 1 d . . .
H2 H 0.6082 0.7560 0.7130 0.058 Uiso 1 1 calc R U .
C3 C 0.4688(9) 0.7552(7) 0.7438(6) 0.054(3) Uani 1 1 d . . .
C4 C 0.4132(8) 0.7957(8) 0.7945(6) 0.054(3) Uani 1 1 d . . .
H4 H 0.3446 0.7769 0.7938 0.065 Uiso 1 1 calc R U .
C5 C 0.4551(8) 0.8617(7) 0.8453(6) 0.047(3) Uani 1 1 d . . .
C6 C 0.5568(8) 0.8897(7) 0.8453(6) 0.044(3) Uani 1 1 d . . .
H6 H 0.5866 0.9359 0.8794 0.053 Uiso 1 1 calc R U .
C7 C 0.7211(8) 0.8821(8) 0.7952(6) 0.052(3) Uani 1 1 d . . .
H7A H 0.7580 0.8494 0.8204 0.063 Uiso 1 1 calc R U .
H7B H 0.7369 0.9364 0.8241 0.063 Uiso 1 1 calc R U .
C8 C 0.7531(8) 0.8823(7) 0.7150(6) 0.045(3) Uani 1 1 d . . .
C9 C 0.4185(11) 0.6822(9) 0.6892(7) 0.078(5) Uani 1 1 d . . .
H9A H 0.3670 0.6958 0.6574 0.093 Uiso 1 1 calc R U .
H9B H 0.4668 0.6627 0.6553 0.093 Uiso 1 1 calc R U .
C10 C 0.3730(11) 0.6183(8) 0.7314(7) 0.069(4) Uani 1 1 d . . .
C11 C 0.3977(8) 0.9070(8) 0.8989(6) 0.054(3) Uani 1 1 d . . .
H11A H 0.3302 0.8996 0.8763 0.065 Uiso 1 1 calc R U .
H11B H 0.4270 0.9636 0.9044 0.065 Uiso 1 1 calc R U .
C12 C 0.3921(7) 0.8847(7) 0.9784(6) 0.045(3) Uani 1 1 d . . .
C13 C 1.0621(7) 0.7701(7) 0.3992(6) 0.040(2) Uani 1 1 d . . .
C14 C 1.0409(7) 0.6955(7) 0.3550(6) 0.047(3) Uani 1 1 d . . .
H14 H 1.0225 0.6505 0.3781 0.057 Uiso 1 1 calc R U .
C15 C 1.0468(7) 0.6868(7) 0.2760(6) 0.045(3) Uani 1 1 d . . .
C16 C 1.0783(7) 0.7524(7) 0.2440(6) 0.045(3) Uani 1 1 d . . .
H16 H 1.0856 0.7464 0.1910 0.054 Uiso 1 1 calc R U .
C17 C 1.0999(6) 0.8281(7) 0.2882(6) 0.039(2) Uani 1 1 d . . .
C18 C 1.0905(6) 0.8357(7) 0.3659(5) 0.040(2) Uani 1 1 d . . .
H18 H 1.1038 0.8864 0.3965 0.048 Uiso 1 1 calc R U .
C19 C 1.0519(8) 0.7794(8) 0.4841(6) 0.049(3) Uani 1 1 d . . .
H19A H 1.0508 0.7278 0.4999 0.059 Uiso 1 1 calc R U .
H19B H 1.1102 0.8163 0.5101 0.059 Uiso 1 1 calc R U .
C20 C 0.9611(7) 0.8093(7) 0.5099(6) 0.040(2) Uani 1 1 d . . .
C21 C 1.0214(8) 0.6060(7) 0.2293(7) 0.052(3) Uani 1 1 d . . .
H21C H 1.0555 0.5700 0.2523 0.062 Uiso 1 1 calc R U .
H21D H 1.0442 0.6076 0.1777 0.062 Uiso 1 1 calc R U .
C22 C 0.9122(8) 0.5750(7) 0.2243(7) 0.053(3) Uani 1 1 d . . .
C23 C 1.1363(7) 0.8990(7) 0.2517(6) 0.043(2) Uani 1 1 d . . .
H23C H 1.0841 0.9057 0.2160 0.052 Uiso 1 1 calc R U .
H23D H 1.1509 0.9467 0.2913 0.052 Uiso 1 1 calc R U .
C24 C 1.2253(7) 0.8908(6) 0.2103(5) 0.038(2) Uani 1 1 d . . .
C25 C 0.8469(7) 0.9477(7) 0.3963(6) 0.043(3) Uani 1 1 d . . .
H25 H 0.9089 0.9408 0.4145 0.051 Uiso 1 1 calc R U .
C26 C 0.8438(7) 0.9830(7) 0.3305(6) 0.040(2) Uani 1 1 d . . .
C27 C 0.7535(7) 0.9903(7) 0.3025(6) 0.043(2) Uani 1 1 d . . .
C28 C 0.6686(7) 0.9638(6) 0.3419(6) 0.039(2) Uani 1 1 d . . .
C29 C 0.6818(7) 0.9336(6) 0.4078(5) 0.037(2) Uani 1 1 d . . .
C30 C 0.5994(7) 0.9105(6) 0.4515(5) 0.037(2) Uani 1 1 d . . .
C31 C 0.5044(7) 0.9156(6) 0.4251(6) 0.038(2) Uani 1 1 d . . .
C32 C 0.4937(7) 0.9451(7) 0.3572(6) 0.047(3) Uani 1 1 d . . .
H32 H 0.4299 0.9473 0.3385 0.056 Uiso 1 1 calc R U .
C33 C 0.5720(7) 0.9705(7) 0.3177(6) 0.045(3) Uani 1 1 d . . .
H33 H 0.5624 0.9928 0.2739 0.054 Uiso 1 1 calc R U .
C34 C 0.4255(7) 0.8900(7) 0.4686(6) 0.045(3) Uani 1 1 d . . .
C35 C 0.4433(7) 0.8652(7) 0.5356(6) 0.044(2) Uani 1 1 d . . .
C36 C 0.5399(7) 0.8675(7) 0.5585(6) 0.046(3) Uani 1 1 d . . .
H36 H 0.5519 0.8532 0.6062 0.055 Uiso 1 1 calc R U .
C37 C 0.9378(7) 1.0097(7) 0.2953(6) 0.049(3) Uani 1 1 d . . .
H37A H 0.9334 0.9845 0.2420 0.074 Uiso 1 1 calc R U .
H37B H 0.9920 0.9953 0.3223 0.074 Uiso 1 1 calc R U .
H37C H 0.9494 1.0670 0.2985 0.074 Uiso 1 1 calc R U .
C38 C 0.7424(8) 1.0264(8) 0.2333(6) 0.051(3) Uani 1 1 d . . .
H38A H 0.6922 0.9915 0.1977 0.076 Uiso 1 1 calc R U .
H38B H 0.8049 1.0339 0.2092 0.076 Uiso 1 1 calc R U .
H38C H 0.7230 1.0774 0.2479 0.076 Uiso 1 1 calc R U .
C39 C 0.3213(7) 0.8908(8) 0.4400(6) 0.050(3) Uani 1 1 d . . .
H39A H 0.2744 0.8615 0.4697 0.076 Uiso 1 1 calc R U .
H39B H 0.3111 0.8661 0.3865 0.076 Uiso 1 1 calc R U .
H39C H 0.3115 0.9452 0.4455 0.076 Uiso 1 1 calc R U .
C40 C 0.3643(7) 0.8394(8) 0.5874(7) 0.054(3) Uani 1 1 d . . .
H40A H 0.3257 0.7881 0.5643 0.081 Uiso 1 1 calc R U .
H40B H 0.3215 0.8781 0.5953 0.081 Uiso 1 1 calc R U .
H40C H 0.3947 0.8355 0.6363 0.081 Uiso 1 1 calc R U .
C41 C 0.2394(8) 0.3873(7) 0.9527(7) 0.054(3) Uani 1 1 d . . .
H41 H 0.1768 0.3947 0.9363 0.065 Uiso 1 1 calc R U .
C42 C 0.2442(9) 0.3550(8) 1.0182(7) 0.061(3) Uani 1 1 d . . .
C43 C 0.3372(9) 0.3439(7) 1.0433(7) 0.057(3) Uani 1 1 d . . .
C44 C 0.4164(9) 0.3672(7) 1.0006(7) 0.053(3) Uani 1 1 d . . .
C45 C 0.4016(8) 0.4005(7) 0.9357(7) 0.054(3) Uani 1 1 d . . .
C46 C 0.4826(9) 0.4278(8) 0.8931(8) 0.064(4) Uani 1 1 d . . .
C47 C 0.5803(9) 0.4175(7) 0.9141(8) 0.061(3) Uani 1 1 d . . .
C48 C 0.5896(10) 0.3828(9) 0.9802(8) 0.069(4) Uani 1 1 d . . .
H48 H 0.6530 0.3765 0.9958 0.083 Uiso 1 1 calc R U .
C49 C 0.5143(9) 0.3586(8) 1.0218(8) 0.067(4) Uani 1 1 d . . .
H49 H 0.5257 0.3359 1.0650 0.081 Uiso 1 1 calc R U .
C50 C 0.6570(10) 0.4437(9) 0.8708(10) 0.075(4) Uani 1 1 d . . .
C51 C 0.6380(10) 0.4746(9) 0.8081(9) 0.071(4) Uani 1 1 d . . .
C52 C 0.5418(10) 0.4821(9) 0.7918(9) 0.074(4) Uani 1 1 d . . .
H52 H 0.5299 0.5038 0.7481 0.089 Uiso 1 1 calc R U .
C53 C 0.1569(10) 0.3346(9) 1.0591(8) 0.078(4) Uani 1 1 d . . .
H53A H 0.1034 0.3558 1.0387 0.117 Uiso 1 1 calc R U .
H53B H 0.1707 0.3571 1.1130 0.117 Uiso 1 1 calc R U .
H53C H 0.1381 0.2773 1.0532 0.117 Uiso 1 1 calc R U .
C54 C 0.3536(11) 0.3087(9) 1.1125(8) 0.079(4) Uani 1 1 d . . .
H54A H 0.4058 0.3441 1.1462 0.119 Uiso 1 1 calc R U .
H54B H 0.3728 0.2577 1.0973 0.119 Uiso 1 1 calc R U .
H54C H 0.2931 0.3014 1.1393 0.119 Uiso 1 1 calc R U .
C55 C 0.7612(10) 0.4360(9) 0.8902(11) 0.092(5) Uani 1 1 d . . .
H55A H 0.7710 0.3834 0.8678 0.138 Uiso 1 1 calc R U .
H55B H 0.7728 0.4439 0.9453 0.138 Uiso 1 1 calc R U .
H55C H 0.8071 0.4758 0.8698 0.138 Uiso 1 1 calc R U .
C56 C 0.7134(11) 0.5006(11) 0.7576(11) 0.107(7) Uani 1 1 d . . .
H56A H 0.7545 0.5503 0.7824 0.160 Uiso 1 1 calc R U .
H56B H 0.6821 0.5082 0.7105 0.160 Uiso 1 1 calc R U .
H56C H 0.7539 0.4606 0.7462 0.160 Uiso 1 1 calc R U .
C57 C 0.3713(8) 0.7386(7) 1.2718(6) 0.047(3) Uani 1 1 d . . .
H57 H 0.3041 0.7389 1.2615 0.056 Uiso 1 1 calc R U .
C58 C 0.3962(8) 0.7070(7) 1.3346(6) 0.050(3) Uani 1 1 d . . .
C59 C 0.4950(10) 0.7071(7) 1.3508(7) 0.058(3) Uani 1 1 d . . .
C60 C 0.5645(8) 0.7368(7) 1.3020(6) 0.048(3) Uani 1 1 d . . .
C61 C 0.5307(7) 0.7642(6) 1.2392(6) 0.043(2) Uani 1 1 d . . .
C62 C 0.5994(7) 0.7925(6) 1.1861(6) 0.042(2) Uani 1 1 d . . .
C63 C 0.6997(8) 0.7910(7) 1.1967(7) 0.051(3) Uani 1 1 d . . .
C64 C 0.7314(9) 0.7664(8) 1.2637(8) 0.062(3) Uani 1 1 d . . .
H64 H 0.7994 0.7683 1.2732 0.074 Uiso 1 1 calc R U .
C65 C 0.6685(9) 0.7403(8) 1.3142(7) 0.060(3) Uani 1 1 d . . .
H65 H 0.6928 0.7241 1.3579 0.071 Uiso 1 1 calc R U .
C66 C 0.7655(7) 0.8178(7) 1.1433(7) 0.052(3) Uani 1 1 d . . .
C67 C 0.7273(8) 0.8433(8) 1.0823(7) 0.056(3) Uani 1 1 d . . .
C68 C 0.6261(7) 0.8408(8) 1.0754(6) 0.050(3) Uani 1 1 d . . .
H68 H 0.6009 0.8586 1.0330 0.060 Uiso 1 1 calc R U .
C69 C 0.3156(9) 0.6783(8) 1.3835(7) 0.059(3) Uani 1 1 d . . .
H69A H 0.2538 0.6899 1.3653 0.089 Uiso 1 1 calc R U .
H69B H 0.3317 0.7049 1.4361 0.089 Uiso 1 1 calc R U .
H69C H 0.3090 0.6214 1.3810 0.089 Uiso 1 1 calc R U .
C70 C 0.5265(10) 0.6747(8) 1.4193(7) 0.066(4) Uani 1 1 d . . .
H70A H 0.5797 0.7131 1.4489 0.099 Uiso 1 1 calc R U .
H70B H 0.5493 0.6255 1.4022 0.099 Uiso 1 1 calc R U .
H70C H 0.4708 0.6646 1.4508 0.099 Uiso 1 1 calc R U .
C71 C 0.8752(8) 0.8155(9) 1.1532(9) 0.072(4) Uani 1 1 d . . .
H71A H 0.9084 0.8304 1.1089 0.108 Uiso 1 1 calc R U .
H71B H 0.8827 0.7622 1.1583 0.108 Uiso 1 1 calc R U .
H71C H 0.9042 0.8524 1.1988 0.108 Uiso 1 1 calc R U .
C72 C 0.7900(8) 0.8781(10) 1.0238(8) 0.077(4) Uani 1 1 d . . .
H72A H 0.7481 0.8941 0.9867 0.115 Uiso 1 1 calc R U .
H72B H 0.8246 0.8387 0.9979 0.115 Uiso 1 1 calc R U .
H72C H 0.8376 0.9241 1.0490 0.115 Uiso 1 1 calc R U .
C73 C 0.860(2) 0.493(2) 0.5147(18) 0.082(5) Uani 0.5 1 d . U P
C74 C 0.799(3) 0.5227(19) 0.4572(18) 0.086(5) Uani 0.5 1 d . U P
H74A H 0.8270 0.5156 0.4069 0.103 Uiso 0.5 1 calc R U P
H74B H 0.7309 0.4931 0.4523 0.103 Uiso 0.5 1 calc R U P
C75 C 0.802(3) 0.5991(19) 0.4831(18) 0.086(5) Uani 0.5 1 d . U P
H75A H 0.7357 0.6112 0.4774 0.104 Uiso 0.5 1 calc R U P
H75B H 0.8465 0.6316 0.4537 0.104 Uiso 0.5 1 calc R U P
C76 C 0.836(3) 0.617(2) 0.5617(18) 0.087(5) Uani 0.5 1 d . U P
H76A H 0.7797 0.6189 0.5941 0.105 Uiso 0.5 1 calc R U P
H76B H 0.8812 0.6680 0.5727 0.105 Uiso 0.5 1 calc R U P
C77 C 0.948(2) 0.549(2) 0.6444(17) 0.085(6) Uani 0.5 1 d . U P
H77A H 0.9224 0.5003 0.6634 0.128 Uiso 0.5 1 calc R U P
H77B H 0.9484 0.5942 0.6842 0.128 Uiso 0.5 1 calc R U P
H77C H 1.0155 0.5481 0.6297 0.128 Uiso 0.5 1 calc R U P
C78 C 0.0876(15) 0.6944(14) 0.9947(13) 0.061(4) Uani 0.5 1 d D U P
C79 C 0.1166(15) 0.7740(17) 0.9756(15) 0.063(4) Uani 0.5 1 d . U P
H79A H 0.0600 0.7990 0.9674 0.075 Uiso 0.5 1 calc R U P
H79B H 0.1654 0.8094 1.0131 0.075 Uiso 0.5 1 calc R U P
C80 C 0.1571(16) 0.7470(17) 0.9081(16) 0.067(4) Uani 0.5 1 d . U P
H80A H 0.1586 0.7871 0.8750 0.080 Uiso 0.5 1 calc R U P
H80B H 0.2258 0.7436 0.9203 0.080 Uiso 0.5 1 calc R U P
C81 C 0.1127(16) 0.6777(15) 0.8683(13) 0.061(4) Uani 0.5 1 d D U P
H81A H 0.1586 0.6522 0.8364 0.073 Uiso 0.5 1 calc R U P
H81B H 0.0564 0.6831 0.8359 0.073 Uiso 0.5 1 calc R U P
C82 C 0.0324(16) 0.5539(15) 0.9188(15) 0.059(5) Uani 0.5 1 d . U P
H82A H -0.0002 0.5438 0.9649 0.088 Uiso 0.5 1 calc R U P
H82B H 0.0805 0.5198 0.9086 0.088 Uiso 0.5 1 calc R U P
H82C H -0.0164 0.5428 0.8760 0.088 Uiso 0.5 1 calc R U P

loop_
_atom_site_aniso_label
_atom_site_aniso_U_11
_atom_site_aniso_U_22
_atom_site_aniso_U_33
_atom_site_aniso_U_23
_atom_site_aniso_U_13
_atom_site_aniso_U_12
U1 0.03237(19) 0.0437(2) 0.0391(2) 0.01282(17) 0.00224(14) 0.00684(16)
U2 0.0498(2) 0.0392(3) 0.0654(3) 0.0100(2) -0.0080(2) -0.0040(2)
U3 0.02972(18) 0.0401(2) 0.03861(19) 0.00977(16) 0.00194(14) 0.00633(15)
O1 0.039(4) 0.050(5) 0.057(4) 0.019(4) 0.010(3) 0.011(3)
O2 0.036(4) 0.046(5) 0.042(4) 0.011(3) -0.001(3) 0.001(3)
O3 0.104(7) 0.050(6) 0.064(5) 0.005(5) -0.006(5) -0.001(5)
O4 0.055(5) 0.050(5) 0.065(5) 0.009(4) 0.002(4) 0.004(4)
O5 0.040(4) 0.043(5) 0.051(4) 0.011(4) 0.004(3) -0.001(3)
O6 0.041(4) 0.040(4) 0.045(4) 0.012(3) 0.007(3) 0.008(3)
O7 0.046(4) 0.068(6) 0.038(4) 0.019(4) 0.008(3) 0.012(4)
O8 0.043(4) 0.075(6) 0.037(4) 0.015(4) 0.009(3) 0.023(4)
O9 0.070(6) 0.062(6) 0.075(6) 0.025(5) -0.009(5) -0.011(5)
O10 0.071(6) 0.046(5) 0.069(5) 0.018(4) -0.009(4) -0.012(4)
O11 0.044(4) 0.056(5) 0.048(4) 0.017(4) 0.007(3) 0.021(4)
O12 0.044(4) 0.071(6) 0.048(4) 0.023(4) 0.008(3) 0.023(4)
O13 0.040(4) 0.068(6) 0.039(4) 0.019(4) 0.005(3) 0.020(4)
O14 0.043(4) 0.050(5) 0.043(4) 0.012(4) 0.006(3) 0.012(3)
O15 0.048(5) 0.053(6) 0.096(7) 0.029(5) -0.009(4) -0.009(4)
O16 0.051(5) 0.043(5) 0.083(6) 0.018(4) -0.009(4) -0.003(4)
O17 0.036(4) 0.057(5) 0.043(4) 0.014(4) 0.005(3) 0.017(3)
O18 0.031(3) 0.049(5) 0.046(4) 0.006(3) -0.002(3) 0.007(3)
O19 0.130(18) 0.039(11) 0.087(14) 0.014(10) 0.005(12) 0.031(12)
O20 0.060(11) 0.116(19) 0.070(12) 0.004(12) -0.006(9) 0.024(12)
O21 0.089(12) 0.064(12) 0.048(9) 0.013(9) -0.023(8) 0.024(10)
O22 0.068(11) 0.048(11) 0.078(11) 0.017(9) 0.002(9) 0.025(9)
O23 0.086(13) 0.110(17) 0.052(9) -0.006(10) -0.027(9) 0.070(12)
O24 0.092(9) 0.206(18) 0.127(11) 0.070(11) -0.001(7) 0.038(10)
O25 0.077(12) 0.101(17) 0.042(9) -0.005(10) -0.023(8) 0.042(11)
N1 0.029(4) 0.052(6) 0.038(4) 0.016(4) -0.002(3) 0.004(4)
N2 0.027(4) 0.048(6) 0.046(5) 0.017(4) 0.001(3) 0.002(4)
N3 0.044(5) 0.036(6) 0.077(7) 0.008(5) -0.010(5) 0.006(4)
N4 0.045(5) 0.055(7) 0.066(6) 0.004(5) 0.008(5) 0.002(5)
N5 0.042(4) 0.036(5) 0.042(4) 0.006(4) -0.003(4) 0.015(4)
N6 0.035(4) 0.049(6) 0.055(5) 0.002(5) 0.000(4) 0.010(4)
N7 0.101(10) 0.072(10) 0.083(9) 0.017(8) 0.004(8) 0.022(9)
N8 0.032(6) 0.063(8) 0.088(8) 0.029(7) 0.023(6) 0.027(6)
C1 0.047(6) 0.048(7) 0.043(6) 0.017(5) 0.007(5) 0.006(5)
C2 0.061(7) 0.038(6) 0.047(6) 0.016(5) 0.012(5) 0.007(5)
C3 0.071(8) 0.046(7) 0.041(6) 0.014(5) 0.005(5) -0.007(6)
C4 0.047(6) 0.062(8) 0.054(7) 0.026(6) 0.007(5) -0.002(6)
C5 0.046(6) 0.058(8) 0.042(6) 0.023(6) 0.013(5) 0.012(5)
C6 0.050(6) 0.048(7) 0.037(5) 0.015(5) 0.005(4) 0.006(5)
C7 0.051(6) 0.072(9) 0.037(5) 0.022(6) 0.005(5) 0.010(6)
C8 0.049(6) 0.042(7) 0.040(6) 0.007(5) 0.003(5) -0.004(5)
C9 0.094(10) 0.073(10) 0.051(7) 0.015(7) 0.000(7) -0.026(8)
C10 0.087(10) 0.055(9) 0.057(7) 0.022(7) -0.006(7) -0.020(7)
C11 0.058(7) 0.062(8) 0.055(7) 0.037(6) 0.021(5) 0.018(6)
C12 0.035(5) 0.060(8) 0.035(5) 0.008(5) 0.010(4) -0.001(5)
C13 0.027(5) 0.050(7) 0.045(6) 0.014(5) 0.005(4) 0.005(5)
C14 0.027(5) 0.060(8) 0.061(7) 0.026(6) 0.009(4) 0.007(5)
C15 0.034(5) 0.046(7) 0.052(6) 0.008(5) 0.002(4) 0.001(5)
C16 0.030(5) 0.056(8) 0.046(6) 0.011(5) -0.001(4) 0.002(5)
C17 0.023(4) 0.048(7) 0.045(5) 0.007(5) 0.005(4) 0.004(4)
C18 0.028(5) 0.053(7) 0.039(5) 0.007(5) 0.007(4) 0.010(4)
C19 0.043(6) 0.065(8) 0.046(6) 0.023(6) 0.006(5) 0.017(5)
C20 0.030(5) 0.043(6) 0.050(6) 0.019(5) 0.005(4) 0.003(4)
C21 0.042(6) 0.048(7) 0.060(7) 0.006(6) 0.003(5) 0.000(5)
C22 0.039(6) 0.044(7) 0.068(7) 0.000(6) -0.007(5) -0.006(5)
C23 0.036(5) 0.047(7) 0.050(6) 0.019(5) -0.001(4) 0.009(5)
C24 0.047(6) 0.028(5) 0.036(5) 0.006(4) -0.003(4) 0.005(4)
C25 0.025(5) 0.055(7) 0.047(6) 0.012(5) -0.002(4) 0.003(5)
C26 0.035(5) 0.040(6) 0.042(5) 0.009(5) -0.002(4) 0.003(4)
C27 0.045(6) 0.044(7) 0.039(5) 0.011(5) -0.004(4) 0.005(5)
C28 0.033(5) 0.036(6) 0.046(6) 0.008(5) -0.007(4) 0.004(4)
C29 0.036(5) 0.041(6) 0.034(5) 0.009(4) 0.003(4) 0.003(4)
C30 0.030(5) 0.038(6) 0.042(5) 0.006(5) -0.003(4) 0.006(4)
C31 0.031(5) 0.027(5) 0.052(6) -0.002(5) 0.000(4) 0.006(4)
C32 0.039(5) 0.043(7) 0.053(6) -0.007(5) -0.016(5) 0.011(5)
C33 0.036(5) 0.050(7) 0.049(6) 0.018(5) -0.008(4) 0.004(5)
C34 0.036(5) 0.046(7) 0.050(6) 0.003(5) 0.002(4) 0.002(5)
C35 0.037(5) 0.038(6) 0.059(6) 0.008(5) 0.005(5) 0.009(5)
C36 0.040(6) 0.049(7) 0.051(6) 0.013(5) 0.010(5) 0.009(5)
C37 0.038(5) 0.057(8) 0.053(6) 0.020(6) 0.005(5) 0.002(5)
C38 0.049(6) 0.072(9) 0.038(5) 0.021(6) 0.001(5) 0.022(6)
C39 0.037(5) 0.057(8) 0.060(7) 0.011(6) -0.001(5) 0.016(5)
C40 0.036(6) 0.060(8) 0.069(8) 0.018(6) 0.012(5) 0.009(5)
C41 0.047(6) 0.049(8) 0.068(8) 0.016(6) 0.000(5) 0.006(5)
C42 0.062(7) 0.056(8) 0.063(7) 0.011(6) 0.005(6) 0.005(6)
C43 0.067(8) 0.038(7) 0.061(7) 0.009(6) -0.005(6) 0.002(6)
C44 0.059(7) 0.034(7) 0.065(7) 0.000(6) -0.008(6) 0.011(5)
C45 0.051(7) 0.042(7) 0.064(7) -0.002(6) -0.012(5) 0.008(5)
C46 0.056(7) 0.042(8) 0.090(10) -0.001(7) -0.012(7) 0.014(6)
C47 0.058(7) 0.034(7) 0.086(9) -0.010(7) 0.002(7) 0.015(6)
C48 0.063(8) 0.056(9) 0.081(9) -0.015(8) -0.017(7) 0.018(7)
C49 0.059(8) 0.046(8) 0.088(10) -0.007(7) -0.024(7) 0.007(6)
C50 0.051(7) 0.058(9) 0.104(12) -0.016(9) 0.005(7) 0.008(7)
C51 0.055(8) 0.054(9) 0.089(10) -0.013(8) 0.018(7) -0.003(7)
C52 0.072(9) 0.058(9) 0.084(10) 0.004(8) 0.013(7) -0.001(7)
C53 0.066(9) 0.085(12) 0.088(10) 0.046(9) 0.006(7) -0.001(8)
C54 0.087(10) 0.065(10) 0.085(10) 0.034(8) -0.014(8) -0.003(8)
C55 0.052(8) 0.058(10) 0.157(16) -0.004(10) 0.008(9) 0.008(7)
C56 0.071(10) 0.099(15) 0.129(15) -0.009(12) 0.027(10) -0.012(10)
C57 0.048(6) 0.047(7) 0.048(6) 0.015(5) -0.002(5) 0.011(5)
C58 0.058(7) 0.041(7) 0.053(6) 0.017(5) 0.002(5) 0.003(5)
C59 0.077(8) 0.042(7) 0.058(7) 0.013(6) -0.014(6) 0.018(6)
C60 0.050(6) 0.038(7) 0.055(6) 0.006(5) -0.009(5) 0.012(5)
C61 0.040(5) 0.034(6) 0.054(6) -0.001(5) -0.002(5) 0.016(5)
C62 0.032(5) 0.037(6) 0.055(6) 0.003(5) -0.005(4) 0.007(4)
C63 0.042(6) 0.040(7) 0.068(7) -0.004(6) -0.008(5) 0.013(5)
C64 0.048(7) 0.058(9) 0.080(9) 0.006(7) -0.016(6) 0.020(6)
C65 0.063(7) 0.056(8) 0.058(7) 0.007(6) -0.016(6) 0.014(6)
C66 0.032(5) 0.043(7) 0.075(8) -0.002(6) -0.002(5) 0.006(5)
C67 0.034(5) 0.060(8) 0.071(8) 0.001(6) 0.002(5) 0.011(5)
C68 0.037(5) 0.064(8) 0.051(6) 0.006(6) 0.008(5) 0.017(5)
C69 0.077(8) 0.048(8) 0.052(7) 0.015(6) -0.001(6) 0.007(6)
C70 0.084(9) 0.051(8) 0.067(8) 0.023(7) -0.012(7) 0.015(7)
C71 0.035(6) 0.069(10) 0.107(11) -0.003(8) -0.009(6) 0.014(6)
C72 0.035(6) 0.110(14) 0.084(9) 0.021(9) 0.007(6) 0.008(7)
C73 0.102(11) 0.068(11) 0.080(10) 0.016(9) 0.008(9) 0.022(10)
C74 0.106(11) 0.067(11) 0.087(11) 0.012(10) -0.006(9) 0.026(10)
C75 0.105(11) 0.065(11) 0.095(11) 0.019(10) -0.009(10) 0.029(10)
C76 0.105(11) 0.066(11) 0.094(10) 0.018(9) 0.000(9) 0.023(10)
C77 0.102(13) 0.081(13) 0.077(12) 0.019(11) 0.000(11) 0.024(11)
C78 0.028(7) 0.072(10) 0.088(10) 0.030(8) -0.001(7) 0.012(7)
C79 0.026(7) 0.071(10) 0.092(10) 0.023(9) -0.005(7) 0.005(7)
C80 0.033(7) 0.072(10) 0.096(10) 0.021(9) 0.005(7) 0.005(7)
C81 0.036(7) 0.066(9) 0.089(10) 0.027(8) 0.019(7) 0.018(7)
C82 0.043(8) 0.056(10) 0.088(11) 0.020(9) 0.037(8) 0.026(8)

loop_
_atom_type_symbol
_atom_type_description
_atom_type_scat_dispersion_real
_atom_type_scat_dispersion_imag
_atom_type_scat_source
C C 0.0033 0.0016 'International Tables Vol C Tables 4.2.6.8 and 6.1.1.4'
H H 0.0000 0.0000 'International Tables Vol C Tables 4.2.6.8 and 6.1.1.4'
N N 0.0061 0.0033 'International Tables Vol C Tables 4.2.6.8 and 6.1.1.4'
O O 0.0106 0.0060 'International Tables Vol C Tables 4.2.6.8 and 6.1.1.4'
U U -9.6767 9.6646 'International Tables Vol C Tables 4.2.6.8 and 6.1.1.4'

loop_
_geom_angle_atom_site_label_1
_geom_angle_atom_site_label_2
_geom_angle_atom_site_label_3
_geom_angle
_geom_angle_site_symmetry_1
_geom_angle_site_symmetry_3
O1 U1 O2 178.4(3) . .
O1 U1 O7 94.8(3) . .
O2 U1 O7 85.1(3) . .
O1 U1 O14 85.6(3) . .
O2 U1 O14 94.2(3) . .
O7 U1 O14 171.7(2) . .
O1 U1 O8 87.7(3) . .
O2 U1 O8 91.0(3) . .
O7 U1 O8 52.9(2) . .
O14 U1 O8 119.0(2) . .
O1 U1 O13 90.2(3) . .
O2 U1 O13 88.4(3) . .
O7 U1 O13 118.9(2) . .
O14 U1 O13 52.9(2) . .
O8 U1 O13 66.6(2) . .
O1 U1 N1 104.6(3) . .
O2 U1 N1 76.8(3) . .
O7 U1 N1 120.0(3) . .
O14 U1 N1 67.7(3) . .
O8 U1 N1 166.8(3) . .
O13 U1 N1 117.2(2) . .
O1 U1 N2 76.9(3) . .
O2 U1 N2 104.5(3) . .
O7 U1 N2 68.6(2) . .
O14 U1 N2 119.4(2) . .
O8 U1 N2 117.7(2) . .
O13 U1 N2 165.9(3) . .
N1 U1 N2 61.9(2) . .
O4 U2 O3 176.3(4) . .
O4 U2 O16 92.8(3) . 2_666
O3 U2 O16 88.1(4) . 2_666
O4 U2 O15 88.1(4) . 2_666
O3 U2 O15 89.5(4) . 2_666
O16 U2 O15 53.5(3) 2_666 2_666
O4 U2 O9 86.5(4) . .
O3 U2 O9 92.1(4) . .
O16 U2 O9 172.4(3) 2_666 .
O15 U2 O9 118.9(3) 2_666 .
O4 U2 O10 89.7(4) . .
O3 U2 O10 86.7(4) . .
O16 U2 O10 120.4(3) 2_666 .
O15 U2 O10 67.1(3) 2_666 .
O9 U2 O10 52.1(3) . .
O4 U2 N4 103.6(3) . .
O3 U2 N4 79.1(4) . .
O16 U2 N4 119.8(3) 2_666 .
O15 U2 N4 167.2(3) 2_666 .
O9 U2 N4 67.6(3) . .
O10 U2 N4 117.3(3) . .
O4 U2 N3 77.2(4) . .
O3 U2 N3 106.5(4) . .
O16 U2 N3 67.5(3) 2_666 .
O15 U2 N3 118.2(3) 2_666 .
O9 U2 N3 119.6(3) . .
O10 U2 N3 165.4(3) . .
N4 U2 N3 60.9(3) . .
O6 U3 O5 178.6(3) . .
O6 U3 O11 95.1(3) . .
O5 U3 O11 85.9(3) . .
O6 U3 O18 87.3(3) . 1_456
O5 U3 O18 91.6(3) . 1_456
O11 U3 O18 168.1(2) . 1_456
O6 U3 O12 85.3(3) . .
O5 U3 O12 94.6(3) . .
O11 U3 O12 52.8(2) . .
O18 U3 O12 116.1(2) 1_456 .
O6 U3 O17 90.9(3) . 1_456
O5 U3 O17 87.8(3) . 1_456
O11 U3 O17 115.7(2) . 1_456
O18 U3 O17 52.6(2) 1_456 1_456
O12 U3 O17 64.1(2) . 1_456
O6 U3 N5 98.6(3) . .
O5 U3 N5 81.6(3) . .
O11 U3 N5 123.1(3) . .
O18 U3 N5 67.7(2) 1_456 .
O12 U3 N5 174.8(3) . .
O17 U3 N5 119.0(2) 1_456 .
O6 U3 N6 76.6(3) . .
O5 U3 N6 104.7(3) . .
O11 U3 N6 69.1(3) . .
O18 U3 N6 122.7(3) 1_456 .
O12 U3 N6 116.8(3) . .
O17 U3 N6 167.2(3) 1_456 .
N5 U3 N6 61.3(3) . .
C8 O7 U1 94.3(6) . .
C8 O8 U1 93.2(6) . .
C10 O9 U2 94.5(8) . .
C10 O10 U2 92.1(8) . .
C12 O11 U3 93.1(6) . .
C12 O12 U3 92.5(7) . .
C20 O13 U1 92.8(6) . .
C20 O14 U1 93.3(6) . .
C22 O15 U2 93.6(7) . 2_666
C22 O16 U2 92.9(7) . 2_666
C24 O17 U3 93.4(6) . 1_654
C24 O18 U3 95.6(6) . 1_654
H21A O21 H21B 82.1 . .
H22A O22 H22B 96.7 . .
H23A O23 H23B 93.9 . .
H24A O24 H24B 89.9 . .
C25 N1 C29 118.3(8) . .
C25 N1 U1 120.2(6) . .
C29 N1 U1 121.3(6) . .
C36 N2 C30 116.3(8) . .
C36 N2 U1 122.2(7) . .
C30 N2 U1 121.1(6) . .
C41 N3 C45 116.4(11) . .
C41 N3 U2 121.5(8) . .
C45 N3 U2 121.2(8) . .
C52 N4 C46 116.2(12) . .
C52 N4 U2 121.7(10) . .
C46 N4 U2 122.1(8) . .
C57 N5 C61 116.5(9) . .
C57 N5 U3 121.1(7) . .
C61 N5 U3 121.9(7) . .
C68 N6 C62 117.6(9) . .
C68 N6 U3 120.8(7) . .
C62 N6 U3 119.1(7) . .
C73 N7 C76 107(3) . .
C73 N7 C77 123(3) . .
C76 N7 C77 131(3) . .
C78 N8 C82 128.6(19) . .
C78 N8 C81 104(2) . .
C82 N8 C81 125(2) . .
C6 C1 C2 119.2(10) . .
C6 C1 C7 120.5(11) . .
C2 C1 C7 120.3(10) . .
C3 C2 C1 121.4(11) . .
C3 C2 H2 119.3 . .
C1 C2 H2 119.3 . .
C2 C3 C4 118.1(11) . .
C2 C3 C9 122.4(12) . .
C4 C3 C9 119.5(12) . .
C5 C4 C3 121.8(11) . .
C5 C4 H4 119.1 . .
C3 C4 H4 119.1 . .
C4 C5 C6 118.7(11) . .
C4 C5 C11 123.1(10) . .
C6 C5 C11 118.2(11) . .
C1 C6 C5 120.8(11) . .
C1 C6 H6 119.6 . .
C5 C6 H6 119.6 . .
C1 C7 C8 111.7(9) . .
C1 C7 H7A 109.3 . .
C8 C7 H7A 109.3 . .
C1 C7 H7B 109.3 . .
C8 C7 H7B 109.3 . .
H7A C7 H7B 107.9 . .
O8 C8 O7 119.4(9) . .
O8 C8 C7 121.7(10) . .
O7 C8 C7 118.9(10) . .
C10 C9 C3 111.1(10) . .
C10 C9 H9A 109.4 . .
C3 C9 H9A 109.4 . .
C10 C9 H9B 109.4 . .
C3 C9 H9B 109.4 . .
H9A C9 H9B 108.0 . .
O9 C10 O10 121.0(12) . .
O9 C10 C9 120.8(13) . .
O10 C10 C9 118.2(13) . .
C5 C11 C12 115.3(10) . .
C5 C11 H11A 108.4 . .
C12 C11 H11A 108.4 . .
C5 C11 H11B 108.4 . .
C12 C11 H11B 108.4 . .
H11A C11 H11B 107.5 . .
O12 C12 O11 121.6(9) . .
O12 C12 C11 118.0(11) . .
O11 C12 C11 120.4(9) . .
C18 C13 C14 120.2(9) . .
C18 C13 C19 120.0(10) . .
C14 C13 C19 119.7(10) . .
C13 C14 C15 119.9(11) . .
C13 C14 H14 120.0 . .
C15 C14 H14 120.0 . .
C16 C15 C14 119.2(11) . .
C16 C15 C21 121.9(10) . .
C14 C15 C21 119.0(11) . .
C15 C16 C17 121.4(10) . .
C15 C16 H16 119.3 . .
C17 C16 H16 119.3 . .
C18 C17 C16 118.5(10) . .
C18 C17 C23 121.3(10) . .
C16 C17 C23 120.2(9) . .
C13 C18 C17 120.8(11) . .
C13 C18 H18 119.6 . .
C17 C18 H18 119.6 . .
C20 C19 C13 114.0(8) . .
C20 C19 H19A 108.7 . .
C13 C19 H19A 108.7 . .
C20 C19 H19B 108.7 . .
C13 C19 H19B 108.7 . .
H19A C19 H19B 107.6 . .
O13 C20 O14 121.0(9) . .
O13 C20 C19 118.8(9) . .
O14 C20 C19 120.2(9) . .
C15 C21 C22 111.1(10) . .
C15 C21 H21C 109.4 . .
C22 C21 H21C 109.4 . .
C15 C21 H21D 109.4 . .
C22 C21 H21D 109.4 . .
H21C C21 H21D 108.0 . .
O15 C22 O16 119.3(10) . .
O15 C22 C21 121.7(11) . .
O16 C22 C21 118.9(11) . .
C24 C23 C17 111.8(9) . .
C24 C23 H23C 109.3 . .
C17 C23 H23C 109.3 . .
C24 C23 H23D 109.3 . .
C17 C23 H23D 109.3 . .
H23C C23 H23D 107.9 . .
O17 C24 O18 117.2(9) . .
O17 C24 C23 122.2(9) . .
O18 C24 C23 120.6(9) . .
N1 C25 C26 125.0(9) . .
N1 C25 H25 117.5 . .
C26 C25 H25 117.5 . .
C27 C26 C25 117.4(9) . .
C27 C26 C37 123.6(9) . .
C25 C26 C37 119.0(9) . .
C26 C27 C28 118.7(9) . .
C26 C27 C38 121.5(9) . .
C28 C27 C38 119.8(9) . .
C29 C28 C33 119.1(9) . .
C29 C28 C27 118.4(9) . .
C33 C28 C27 122.4(9) . .
N1 C29 C28 122.1(8) . .
N1 C29 C30 117.7(8) . .
C28 C29 C30 120.2(9) . .
N2 C30 C31 122.9(9) . .
N2 C30 C29 117.6(8) . .
C31 C30 C29 119.4(9) . .
C32 C31 C30 118.6(9) . .
C32 C31 C34 124.0(9) . .
C30 C31 C34 117.4(10) . .
C33 C32 C31 122.1(9) . .
C33 C32 H32 118.9 . .
C31 C32 H32 118.9 . .
C32 C33 C28 120.4(10) . .
C32 C33 H33 119.8 . .
C28 C33 H33 119.8 . .
C35 C34 C31 119.9(9) . .
C35 C34 C39 121.1(9) . .
C31 C34 C39 119.0(10) . .
C34 C35 C36 117.8(10) . .
C34 C35 C40 123.9(9) . .
C36 C35 C40 118.2(10) . .
N2 C36 C35 125.5(10) . .
N2 C36 H36 117.3 . .
C35 C36 H36 117.3 . .
C26 C37 H37A 109.5 . .
C26 C37 H37B 109.5 . .
H37A C37 H37B 109.5 . .
C26 C37 H37C 109.5 . .
H37A C37 H37C 109.5 . .
H37B C37 H37C 109.5 . .
C27 C38 H38A 109.5 . .
C27 C38 H38B 109.5 . .
H38A C38 H38B 109.5 . .
C27 C38 H38C 109.5 . .
H38A C38 H38C 109.5 . .
H38B C38 H38C 109.5 . .
C34 C39 H39A 109.5 . .
C34 C39 H39B 109.5 . .
H39A C39 H39B 109.5 . .
C34 C39 H39C 109.5 . .
H39A C39 H39C 109.5 . .
H39B C39 H39C 109.5 . .
C35 C40 H40A 109.5 . .
C35 C40 H40B 109.5 . .
H40A C40 H40B 109.5 . .
C35 C40 H40C 109.5 . .
H40A C40 H40C 109.5 . .
H40B C40 H40C 109.5 . .
N3 C41 C42 126.8(11) . .
N3 C41 H41 116.6 . .
C42 C41 H41 116.6 . .
C41 C42 C43 117.1(11) . .
C41 C42 C53 120.9(12) . .
C43 C42 C53 122.0(12) . .
C44 C43 C42 117.2(11) . .
C44 C43 C54 119.6(12) . .
C42 C43 C54 123.3(12) . .
C43 C44 C45 119.9(11) . .
C43 C44 C49 121.4(12) . .
C45 C44 C49 118.7(12) . .
N3 C45 C44 122.5(12) . .
N3 C45 C46 116.8(12) . .
C44 C45 C46 120.7(11) . .
N4 C46 C45 118.4(11) . .
N4 C46 C47 121.6(13) . .
C45 C46 C47 119.9(13) . .
C50 C47 C48 125.4(13) . .
C50 C47 C46 118.4(14) . .
C48 C47 C46 116.2(13) . .
C49 C48 C47 124.3(13) . .
C49 C48 H48 117.8 . .
C47 C48 H48 117.8 . .
C48 C49 C44 120.1(14) . .
C48 C49 H49 120.0 . .
C44 C49 H49 120.0 . .
C51 C50 C47 119.6(13) . .
C51 C50 C55 119.0(14) . .
C47 C50 C55 121.4(16) . .
C50 C51 C52 118.1(13) . .
C50 C51 C56 123.3(15) . .
C52 C51 C56 118.6(16) . .
N4 C52 C51 126.0(15) . .
N4 C52 H52 117.0 . .
C51 C52 H52 117.0 . .
C42 C53 H53A 109.5 . .
C42 C53 H53B 109.5 . .
H53A C53 H53B 109.5 . .
C42 C53 H53C 109.5 . .
H53A C53 H53C 109.5 . .
H53B C53 H53C 109.5 . .
C43 C54 H54A 109.5 . .
C43 C54 H54B 109.5 . .
H54A C54 H54B 109.5 . .
C43 C54 H54C 109.5 . .
H54A C54 H54C 109.5 . .
H54B C54 H54C 109.5 . .
C50 C55 H55A 109.5 . .
C50 C55 H55B 109.5 . .
H55A C55 H55B 109.5 . .
C50 C55 H55C 109.5 . .
H55A C55 H55C 109.5 . .
H55B C55 H55C 109.5 . .
C51 C56 H56A 109.5 . .
C51 C56 H56B 109.5 . .
H56A C56 H56B 109.5 . .
C51 C56 H56C 109.5 . .
H56A C56 H56C 109.5 . .
H56B C56 H56C 109.5 . .
N5 C57 C58 124.5(10) . .
N5 C57 H57 117.8 . .
C58 C57 H57 117.8 . .
C57 C58 C59 118.1(11) . .
C57 C58 C69 118.3(11) . .
C59 C58 C69 123.5(11) . .
C58 C59 C60 118.8(10) . .
C58 C59 C70 120.4(12) . .
C60 C59 C70 120.8(11) . .
C61 C60 C59 118.0(10) . .
C61 C60 C65 118.9(11) . .
C59 C60 C65 123.1(11) . .
N5 C61 C60 123.9(10) . .
N5 C61 C62 116.3(9) . .
C60 C61 C62 119.8(9) . .
N6 C62 C63 121.8(10) . .
N6 C62 C61 117.7(9) . .
C63 C62 C61 120.3(10) . .
C62 C63 C66 119.4(11) . .
C62 C63 C64 117.8(11) . .
C66 C63 C64 122.7(10) . .
C65 C64 C63 122.6(11) . .
C65 C64 H64 118.7 . .
C63 C64 H64 118.7 . .
C64 C65 C60 120.4(11) . .
C64 C65 H65 119.8 . .
C60 C65 H65 119.8 . .
C67 C66 C63 117.8(10) . .
C67 C66 C71 122.0(11) . .
C63 C66 C71 120.2(11) . .
C66 C67 C68 118.8(11) . .
C66 C67 C72 123.2(10) . .
C68 C67 C72 117.9(11) . .
N6 C68 C67 124.5(11) . .
N6 C68 H68 117.7 . .
C67 C68 H68 117.7 . .
C58 C69 H69A 109.5 . .
C58 C69 H69B 109.5 . .
H69A C69 H69B 109.5 . .
C58 C69 H69C 109.5 . .
H69A C69 H69C 109.5 . .
H69B C69 H69C 109.5 . .
C59 C70 H70A 109.5 . .
C59 C70 H70B 109.5 . .
H70A C70 H70B 109.5 . .
C59 C70 H70C 109.5 . .
H70A C70 H70C 109.5 . .
H70B C70 H70C 109.5 . .
C66 C71 H71A 109.5 . .
C66 C71 H71B 109.5 . .
H71A C71 H71B 109.5 . .
C66 C71 H71C 109.5 . .
H71A C71 H71C 109.5 . .
H71B C71 H71C 109.5 . .
C67 C72 H72A 109.5 . .
C67 C72 H72B 109.5 . .
H72A C72 H72B 109.5 . .
C67 C72 H72C 109.5 . .
H72A C72 H72C 109.5 . .
H72B C72 H72C 109.5 . .
O19 C73 N7 122(3) . .
O19 C73 C74 131(3) . .
N7 C73 C74 107(3) . .
C75 C74 C73 107(3) . .
C75 C74 H74A 110.3 . .
C73 C74 H74A 110.3 . .
C75 C74 H74B 110.3 . .
C73 C74 H74B 110.3 . .
H74A C74 H74B 108.6 . .
C74 C75 C76 109(3) . .
C74 C75 H75A 109.9 . .
C76 C75 H75A 109.9 . .
C74 C75 H75B 109.9 . .
C76 C75 H75B 109.9 . .
H75A C75 H75B 108.3 . .
C75 C76 N7 108(3) . .
C75 C76 H76A 110.2 . .
N7 C76 H76A 110.2 . .
C75 C76 H76B 110.2 . .
N7 C76 H76B 110.2 . .
H76A C76 H76B 108.5 . .
N7 C77 H77A 109.5 . .
N7 C77 H77B 109.5 . .
H77A C77 H77B 109.5 . .
N7 C77 H77C 109.5 . .
H77A C77 H77C 109.5 . .
H77B C77 H77C 109.5 . .
O20 C78 N8 114(2) . .
O20 C78 C79 134(2) . .
N8 C78 C79 111(2) . .
C80 C79 C78 94(2) . .
C80 C79 H79A 112.9 . .
C78 C79 H79A 112.9 . .
C80 C79 H79B 112.9 . .
C78 C79 H79B 112.9 . .
H79A C79 H79B 110.4 . .
C81 C80 C79 117(2) . .
C81 C80 H80A 108.0 . .
C79 C80 H80A 108.0 . .
C81 C80 H80B 108.0 . .
C79 C80 H80B 108.0 . .
H80A C80 H80B 107.2 . .
C80 C81 N8 101(2) . .
C80 C81 H81A 111.6 . .
N8 C81 H81A 111.6 . .
C80 C81 H81B 111.6 . .
N8 C81 H81B 111.6 . .
H81A C81 H81B 109.4 . .
N8 C82 H82A 109.5 . .
N8 C82 H82B 109.5 . .
H82A C82 H82B 109.5 . .
N8 C82 H82C 109.5 . .
H82A C82 H82C 109.5 . .
H82B C82 H82C 109.5 . .

loop_
_geom_bond_atom_site_label_1
_geom_bond_atom_site_label_2
_geom_bond_distance
_geom_bond_site_symmetry_2
U1 O1 1.766(8) .
U1 O2 1.772(7) .
U1 O7 2.449(7) .
U1 O14 2.467(7) .
U1 O8 2.474(7) .
U1 O13 2.482(7) .
U1 N1 2.631(8) .
U1 N2 2.637(8) .
U2 O4 1.738(8) .
U2 O3 1.793(9) .
U2 O16 2.450(8) 2_666
U2 O15 2.453(8) 2_666
U2 O9 2.454(9) .
U2 O10 2.485(9) .
U2 N4 2.621(10) .
U2 N3 2.683(10) .
U3 O6 1.771(7) .
U3 O5 1.779(7) .
U3 O11 2.442(7) .
U3 O18 2.444(7) 1_456
U3 O12 2.468(7) .
U3 O17 2.491(7) 1_456
U3 N5 2.612(8) .
U3 N6 2.655(8) .
O7 C8 1.270(13) .
O8 C8 1.269(13) .
O9 C10 1.229(16) .
O10 C10 1.265(15) .
O11 C12 1.262(14) .
O12 C12 1.237(13) .
O13 C20 1.263(12) .
O14 C20 1.268(12) .
O15 C22 1.262(14) .
O15 U2 2.453(8) 2_666
O16 C22 1.295(14) .
O16 U2 2.450(8) 2_666
O17 C24 1.281(11) .
O17 U3 2.491(7) 1_654
O18 C24 1.280(12) .
O18 U3 2.444(7) 1_654
O19 C73 1.26(4) .
O20 C78 1.29(3) .
O21 H21A 0.9839 .
O21 H21B 0.8984 .
O22 H22A 0.9041 .
O22 H22B 0.9084 .
O23 H23A 0.9153 .
O23 H23B 0.8833 .
O24 H24A 0.8768 .
O24 H24B 0.8933 .
N1 C25 1.296(12) .
N1 C29 1.365(12) .
N2 C36 1.342(12) .
N2 C30 1.362(12) .
N3 C41 1.317(15) .
N3 C45 1.346(14) .
N4 C52 1.338(16) .
N4 C46 1.361(17) .
N5 C57 1.342(13) .
N5 C61 1.357(12) .
N6 C68 1.332(14) .
N6 C62 1.356(14) .
N7 C73 1.40(4) .
N7 C76 1.45(4) .
N7 C77 1.51(4) .
N8 C78 1.433(10) .
N8 C82 1.43(3) .
N8 C81 1.459(10) .
C1 C6 1.380(15) .
C1 C2 1.392(15) .
C1 C7 1.500(14) .
C2 C3 1.390(16) .
C2 H2 0.9500 .
C3 C4 1.402(17) .
C3 C9 1.519(17) .
C4 C5 1.373(17) .
C4 H4 0.9500 .
C5 C6 1.410(14) .
C5 C11 1.492(16) .
C6 H6 0.9500 .
C7 C8 1.517(14) .
C7 H7A 0.9900 .
C7 H7B 0.9900 .
C9 C10 1.510(17) .
C9 H9A 0.9900 .
C9 H9B 0.9900 .
C11 C12 1.540(14) .
C11 H11A 0.9900 .
C11 H11B 0.9900 .
C13 C18 1.383(15) .
C13 C14 1.390(16) .
C13 C19 1.519(14) .
C14 C15 1.404(15) .
C14 H14 0.9500 .
C15 C16 1.377(15) .
C15 C21 1.499(16) .
C16 C17 1.407(15) .
C16 H16 0.9500 .
C17 C18 1.391(13) .
C17 C23 1.512(14) .
C18 H18 0.9500 .
C19 C20 1.512(14) .
C19 H19A 0.9900 .
C19 H19B 0.9900 .
C21 C22 1.512(14) .
C21 H21C 0.9900 .
C21 H21D 0.9900 .
C23 C24 1.481(14) .
C23 H23C 0.9900 .
C23 H23D 0.9900 .
C25 C26 1.425(14) .
C25 H25 0.9500 .
C26 C27 1.377(14) .
C26 C37 1.499(13) .
C27 C28 1.438(14) .
C27 C38 1.500(14) .
C28 C29 1.394(13) .
C28 C33 1.433(13) .
C29 C30 1.442(13) .
C30 C31 1.415(13) .
C31 C32 1.413(15) .
C31 C34 1.416(14) .
C32 C33 1.363(15) .
C32 H32 0.9500 .
C33 H33 0.9500 .
C34 C35 1.374(15) .
C34 C39 1.528(14) .
C35 C36 1.386(14) .
C35 C40 1.515(14) .
C36 H36 0.9500 .
C37 H37A 0.9800 .
C37 H37B 0.9800 .
C37 H37C 0.9800 .
C38 H38A 0.9800 .
C38 H38B 0.9800 .
C38 H38C 0.9800 .
C39 H39A 0.9800 .
C39 H39B 0.9800 .
C39 H39C 0.9800 .
C40 H40A 0.9800 .
C40 H40B 0.9800 .
C40 H40C 0.9800 .
C41 C42 1.391(17) .
C41 H41 0.9500 .
C42 C43 1.417(18) .
C42 C53 1.456(17) .
C43 C44 1.399(17) .
C43 C54 1.505(17) .
C44 C45 1.411(17) .
C44 C49 1.447(17) .
C45 C46 1.434(18) .
C46 C47 1.453(17) .
C47 C50 1.39(2) .
C47 C48 1.43(2) .
C48 C49 1.35(2) .
C48 H48 0.9500 .
C49 H49 0.9500 .
C50 C51 1.37(2) .
C50 C55 1.518(19) .
C51 C52 1.40(2) .
C51 C56 1.46(2) .
C52 H52 0.9500 .
C53 H53A 0.9800 .
C53 H53B 0.9800 .
C53 H53C 0.9800 .
C54 H54A 0.9800 .
C54 H54B 0.9800 .
C54 H54C 0.9800 .
C55 H55A 0.9800 .
C55 H55B 0.9800 .
C55 H55C 0.9800 .
C56 H56A 0.9800 .
C56 H56B 0.9800 .
C56 H56C 0.9800 .
C57 C58 1.397(15) .
C57 H57 0.9500 .
C58 C59 1.398(17) .
C58 C69 1.508(16) .
C59 C60 1.409(17) .
C59 C70 1.522(15) .
C60 C61 1.397(15) .
C60 C65 1.447(16) .
C61 C62 1.449(15) .
C62 C63 1.411(14) .
C63 C66 1.420(17) .
C63 C64 1.426(17) .
C64 C65 1.354(18) .
C64 H64 0.9500 .
C65 H65 0.9500 .
C66 C67 1.378(17) .
C66 C71 1.542(14) .
C67 C68 1.404(14) .
C67 C72 1.517(18) .
C68 H68 0.9500 .
C69 H69A 0.9800 .
C69 H69B 0.9800 .
C69 H69C 0.9800 .
C70 H70A 0.9800 .
C70 H70B 0.9800 .
C70 H70C 0.9800 .
C71 H71A 0.9800 .
C71 H71B 0.9800 .
C71 H71C 0.9800 .
C72 H72A 0.9800 .
C72 H72B 0.9800 .
C72 H72C 0.9800 .
C73 C74 1.53(4) .
C74 C75 1.34(4) .
C74 H74A 0.9900 .
C74 H74B 0.9900 .
C75 C76 1.44(4) .
C75 H75A 0.9900 .
C75 H75B 0.9900 .
C76 H76A 0.9900 .
C76 H76B 0.9900 .
C77 H77A 0.9800 .
C77 H77B 0.9800 .
C77 H77C 0.9800 .
C78 C79 1.48(3) .
C79 C80 1.40(4) .
C79 H79A 0.9900 .
C79 H79B 0.9900 .
C80 C81 1.33(4) .
C80 H80A 0.9900 .
C80 H80B 0.9900 .
C81 H81A 0.9900 .
C81 H81B 0.9900 .
C82 H82A 0.9800 .
C82 H82B 0.9800 .
C82 H82C 0.9800 .

loop_
_geom_hbond_atom_site_label_D
_geom_hbond_atom_site_label_H
_geom_hbond_atom_site_label_A
_geom_hbond_distance_DH
_geom_hbond_distance_HA
_geom_hbond_distance_DA
_geom_hbond_angle_DHA
_geom_hbond_site_symmetry_A
O21 H21A O8 0.98 1.93 2.889(16) 164.4 .
O21 H21B O25 0.90 2.11 2.80(2) 133.2 .
O22 H22A O10 0.90 2.04 2.933(19) 170.5 .
O22 H22B O19 0.91 1.95 2.70(3) 138.6 2_666
O23 H23B O22 0.88 1.82 2.69(2) 166.8 1_655
O24 H24A O17 0.88 2.18 2.912(14) 140.6 .
O24 H24B O25 0.89 1.98 2.850(19) 163.4 1_554
